data_4129636
loop_
_publ_author_name
'Song, Liqiang'
'Zhu, Guili'
'Liu, Yongjiang'
'Liu, Bo'
'Qin, Song'

_publ_section_title
;
 Total Synthesis of Atisane-Type Diterpenoids: Application of Diels-Alder
 Cycloadditions of Podocarpane-Type Unmasked ortho-Benzoquinones.
;
_journal_issue 42
_journal_name_full 'Journal of the American Chemical Society'
_journal_page_first 13706
_journal_page_last 13714
_journal_paper_doi 10.1021/jacs.5b08958
_journal_volume 137
_journal_year 2015
_chemical_formula_moiety 'C21 H34 O5'
_chemical_formula_sum 'C21 H34 O5'
_chemical_formula_weight 366.48
_space_group_crystal_system monoclinic
_space_group_IT_number 14
_space_group_name_Hall '-P 2yn'
_space_group_name_H-M_alt 'P 1 21/n 1'
_atom_sites_solution_hydrogens geom
_atom_sites_solution_primary iterative
_audit_creation_date 2014-10-14
_audit_creation_method
;
Olex2 1.2
(compiled 2014.09.19 svn.r3010 for OlexSys, GUI svn.r4874)
;
_cell_angle_alpha 90
_cell_angle_beta 101.0534(12)
_cell_angle_gamma 90
_cell_formula_units_Z 8
_cell_length_a 18.1271(3)
_cell_length_b 10.22139(13)
_cell_length_c 21.7064(2)
_cell_measurement_reflns_used 9425
_cell_measurement_temperature 293
_cell_measurement_theta_max 71.9130
_cell_measurement_theta_min 4.1500
_cell_volume 3947.24(9)
_computing_cell_refinement
;
CrysAlisPro, Agilent Technologies,
Version 1.171.37.33 (release 27-03-2014 CrysAlis171 .NET)
(compiled Mar 27 2014,17:12:48)
;
_computing_data_collection
;
CrysAlisPro, Agilent Technologies,
Version 1.171.37.33 (release 27-03-2014 CrysAlis171 .NET)
(compiled Mar 27 2014,17:12:48)
;
_computing_data_reduction
;
CrysAlisPro, Agilent Technologies,
Version 1.171.37.33 (release 27-03-2014 CrysAlis171 .NET)
(compiled Mar 27 2014,17:12:48)
;
_computing_molecular_graphics 'Olex2 (Dolomanov et al., 2009)'
_computing_publication_material 'Olex2 (Dolomanov et al., 2009)'
_computing_structure_refinement 'ShelXL (Sheldrick, 2008)'
_computing_structure_solution
;
Superflip (Palatinus & Chapuis, 2007;Palatinus & van der Lee, 2008;
Palatinus et al., 2012)
;
_diffrn_ambient_temperature 293
_diffrn_detector 'CCD plate'
_diffrn_detector_area_resol_mean 15.9595
_diffrn_detector_type EosS2
_diffrn_measured_fraction_theta_full 0.987
_diffrn_measured_fraction_theta_max 1.000
_diffrn_measurement_details
;
#__ type_ start__ end____ width___ exp.time_
  1 omega  -52.00   35.00   1.0000    1.0000
omega____ theta____ kappa____ phi______ frames
    -      -33.5000   57.0000 -180.0000 87

#__ type_ start__ end____ width___ exp.time_
  2 omega    7.00  105.00   1.0000    1.0000
omega____ theta____ kappa____ phi______ frames
    -       35.6746   77.0000  -30.0000 98

#__ type_ start__ end____ width___ exp.time_
  3 omega   23.00   90.00   1.0000    1.0000
omega____ theta____ kappa____ phi______ frames
    -       35.6746 -125.0000   60.0000 67

#__ type_ start__ end____ width___ exp.time_
  4 omega    7.00  105.00   1.0000    1.0000
omega____ theta____ kappa____ phi______ frames
    -       35.6746   77.0000  120.0000 98

#__ type_ start__ end____ width___ exp.time_
  5 omega   17.00  104.00   1.0000    1.0000
omega____ theta____ kappa____ phi______ frames
    -       35.6746   57.0000   90.0000 87

#__ type_ start__ end____ width___ exp.time_
  6 omega  -33.00   54.00   1.0000    1.0000
omega____ theta____ kappa____ phi______ frames
    -       35.6746  -57.0000  120.0000 87

#__ type_ start__ end____ width___ exp.time_
  7 omega  -34.00   64.00   1.0000    1.0000
omega____ theta____ kappa____ phi______ frames
    -       35.6746  -77.0000  -30.0000 98

#__ type_ start__ end____ width___ exp.time_
  8 omega   17.00  104.00   1.0000    1.0000
omega____ theta____ kappa____ phi______ frames
    -       35.6746   57.0000 -120.0000 87

#__ type_ start__ end____ width___ exp.time_
  9 omega   23.00   90.00   1.0000    1.0000
omega____ theta____ kappa____ phi______ frames
    -       35.6746 -125.0000    0.0000 67

#__ type_ start__ end____ width___ exp.time_
 10 omega  -34.00   64.00   1.0000    1.0000
omega____ theta____ kappa____ phi______ frames
    -       35.6746  -77.0000  -60.0000 98

#__ type_ start__ end____ width___ exp.time_
 11 omega   12.00   38.00   1.0000    1.0000
omega____ theta____ kappa____ phi______ frames
    -       35.6746  -99.0000  -90.0000 26

#__ type_ start__ end____ width___ exp.time_
 12 omega   52.00   88.00   1.0000    5.0000
omega____ theta____ kappa____ phi______ frames
    -      108.0000  -30.0000    0.0000 36

#__ type_ start__ end____ width___ exp.time_
 13 omega   84.00  167.00   1.0000    5.0000
omega____ theta____ kappa____ phi______ frames
    -      108.0000   15.0000 -120.0000 83

#__ type_ start__ end____ width___ exp.time_
 14 omega   41.00   90.00   1.0000    5.0000
omega____ theta____ kappa____ phi______ frames
    -      108.0000  -30.0000   90.0000 49

#__ type_ start__ end____ width___ exp.time_
 15 omega  104.00  176.00   1.0000    5.0000
omega____ theta____ kappa____ phi______ frames
    -      108.0000  111.0000   60.0000 72

#__ type_ start__ end____ width___ exp.time_
 16 omega   62.00  127.00   1.0000    5.0000
omega____ theta____ kappa____ phi______ frames
    -      108.0000  -61.0000  -90.0000 65

#__ type_ start__ end____ width___ exp.time_
 17 omega   51.00  108.00   1.0000    5.0000
omega____ theta____ kappa____ phi______ frames
    -      108.0000 -111.0000  120.0000 57

#__ type_ start__ end____ width___ exp.time_
 18 omega   38.00   98.00   1.0000    5.0000
omega____ theta____ kappa____ phi______ frames
    -      108.0000  -45.0000  150.0000 60

#__ type_ start__ end____ width___ exp.time_
 19 omega   80.00  109.00   1.0000    5.0000
omega____ theta____ kappa____ phi______ frames
    -      108.0000  -94.0000  -30.0000 29

#__ type_ start__ end____ width___ exp.time_
 20 omega   81.00  106.00   1.0000    5.0000
omega____ theta____ kappa____ phi______ frames
    -      108.0000  -94.0000  -90.0000 25

#__ type_ start__ end____ width___ exp.time_
 21 omega   61.00   96.00   1.0000    5.0000
omega____ theta____ kappa____ phi______ frames
    -      108.0000  -45.0000  -30.0000 35

#__ type_ start__ end____ width___ exp.time_
 22 omega   96.00  122.00   1.0000    5.0000
omega____ theta____ kappa____ phi______ frames
    -      108.0000   77.0000  120.0000 26
;
_diffrn_measurement_device 'four-circle diffractometer'
_diffrn_measurement_device_type 'New Gemini, Dual, Cu at zero, EosS2'
_diffrn_measurement_method '\w scans'
_diffrn_orient_matrix_UB_11 0.0030333000
_diffrn_orient_matrix_UB_12 -0.1496770000
_diffrn_orient_matrix_UB_13 -0.0074889000
_diffrn_orient_matrix_UB_21 -0.0833207000
_diffrn_orient_matrix_UB_22 -0.0004667000
_diffrn_orient_matrix_UB_23 -0.0326974000
_diffrn_orient_matrix_UB_31 0.0234122000
_diffrn_orient_matrix_UB_32 0.0177384000
_diffrn_orient_matrix_UB_33 -0.0640569000
_diffrn_radiation_monochromator graphite
_diffrn_radiation_probe x-ray
_diffrn_radiation_type CuK\a
_diffrn_radiation_wavelength 1.54184
_diffrn_reflns_av_R_equivalents 0.0266
_diffrn_reflns_av_unetI/netI 0.0214
_diffrn_reflns_Laue_measured_fraction_full 0.987
_diffrn_reflns_Laue_measured_fraction_max 1.000
_diffrn_reflns_limit_h_max 21
_diffrn_reflns_limit_h_min -20
_diffrn_reflns_limit_k_max 12
_diffrn_reflns_limit_k_min -12
_diffrn_reflns_limit_l_max 17
_diffrn_reflns_limit_l_min -25
_diffrn_reflns_number 21121
_diffrn_reflns_point_group_measured_fraction_full 0.987
_diffrn_reflns_point_group_measured_fraction_max 1.000
_diffrn_reflns_theta_full 67.684
_diffrn_reflns_theta_max 67.065
_diffrn_reflns_theta_min 3.529
_diffrn_source 'Enhance (Cu) X-ray Source'
_exptl_absorpt_coefficient_mu 0.695
_exptl_absorpt_correction_T_max 1.00000
_exptl_absorpt_correction_T_min 0.87317
_exptl_absorpt_correction_type multi-scan
_exptl_absorpt_process_details
;
CrysAlisPro, Agilent Technologies,
Version 1.171.37.33 (release 27-03-2014 CrysAlis171 .NET)
(compiled Mar 27 2014,17:12:48)
Empirical absorption correction using spherical harmonics,
 implemented in SCALE3 ABSPACK scaling algorithm.
;
_exptl_crystal_colour 'clear light colourless'
_exptl_crystal_colour_lustre clear
_exptl_crystal_colour_modifier light
_exptl_crystal_colour_primary colourless
_exptl_crystal_density_diffrn 1.233
_exptl_crystal_description block
_exptl_crystal_F_000 1600
_exptl_crystal_size_max 0.6
_exptl_crystal_size_mid 0.4
_exptl_crystal_size_min 0.4
_refine_diff_density_max 0.221
_refine_diff_density_min -0.397
_refine_diff_density_rms 0.088
_refine_ls_extinction_method none
_refine_ls_goodness_of_fit_ref 1.046
_refine_ls_hydrogen_treatment constr
_refine_ls_matrix_type full
_refine_ls_number_parameters 483
_refine_ls_number_reflns 7046
_refine_ls_number_restraints 0
_refine_ls_restrained_S_all 1.046
_refine_ls_R_factor_all 0.0630
_refine_ls_R_factor_gt 0.0557
_refine_ls_shift/su_max 0.000
_refine_ls_shift/su_mean 0.000
_refine_ls_structure_factor_coef Fsqd
_refine_ls_weighting_details 'w=1/[\s^2^(Fo^2^)+(0.1000P)^2^+0.5860P] where P=(Fo^2^+2Fc^2^)/3'
_refine_ls_weighting_scheme calc
_refine_ls_wR_factor_gt 0.1513
_refine_ls_wR_factor_ref 0.1597
_reflns_Friedel_coverage 0.000
_reflns_number_gt 5862
_reflns_number_total 7046
_reflns_threshold_expression 'I > 2\s(I)'
_cod_data_source_file ja5b08958_si_005.cif
_cod_data_source_block slq11015
_cod_depositor_comments
;

2020-08-05
Z value and formula fixed to values more according to usual
chemical conventions.                 miguel
;
_cod_original_formula_sum 'C42 H68 O10'
_cod_original_formula_weight 732.96
_cod_original_formula_moiety '2(C21 H34 O5)'
_cod_original_formula_units_Z 4
_cod_database_code 4129636
_shelxl_version_number 2014-1
_shelx_space_group_comment
;
The symmetry employed for this shelxl refinement is uniquely defined
by the following loop, which should always be used as a source of
symmetry information in preference to the above space-group names.
They are only intended as comments.
;
_reflns_odcompleteness_completeness 99.96
_reflns_odcompleteness_iscentric 1
_reflns_odcompleteness_theta 66.97
_olex2_refinement_description
;
1. Fixed Uiso
 At 1.2 times of:
  All C(H) groups, All C(H,H) groups
 At 1.5 times of:
  All C(H,H,H) groups, All O(H) groups
2.a Ternary CH refined with riding coordinates:
 C16(H16), C49(H49), C66(H66), C104(H104), C152(H152), C157(H157)
2.b Secondary CH2 refined with riding coordinates:
 C22(H22A,H22B), C27(H27A,H27B), C35(H35A,H35B), C40(H40A,H40B), C42(H42A,
 H42B), C43(H43A,H43B), C54(H54A,H54B), C56(H56A,H56B), C59(H59A,H59B),
 C71(H71A,H71B), C75(H75A,H75B), C79(H79A,H79B), C88(H88A,H88B), C135(H13D,H13E)
2.c Idealised Me refined as rotating group:
 C4(H4A,H4B,H4C), C6(H6A,H6B,H6C), C8(H8A,H8B,H8C), C18(H18A,H18B,H18C),
 C52(H52A,H52B,H52C), C57(H57A,H57B,H57C), C97(H97A,H97B,H97C), C127(H12A,H12B,
 H12C), C134(H13A,H13B,H13C), C145(H14A,H14B,H14C)
2.d Idealised tetrahedral OH refined as rotating group:
 O1(H1), O9(H9), O12(H12), O18(H18)
;
_olex2_submission_special_instructions 'No special instructions were received'

loop_
_space_group_symop_operation_xyz
'x, y, z'
'-x+1/2, y+1/2, -z+1/2'
'-x, -y, -z'
'x-1/2, -y-1/2, z-1/2'

loop_
_atom_site_label
_atom_site_type_symbol
_atom_site_fract_x
_atom_site_fract_y
_atom_site_fract_z
_atom_site_U_iso_or_equiv
_atom_site_adp_type
_atom_site_occupancy
_atom_site_site_symmetry_order
_atom_site_calc_flag
_atom_site_refinement_flags_posn
O1 O 0.60959(6) -0.17880(14) 0.30871(6) 0.0522(3) Uani 1 1 d .
H1 H 0.6144 -0.1664 0.2724 0.078 Uiso 1 1 calc GR
O9 O 0.25739(6) 0.27274(13) 0.61052(5) 0.0470(3) Uani 1 1 d .
H9 H 0.2965 0.2394 0.6291 0.071 Uiso 1 1 calc GR
O12 O 0.24648(6) -0.15335(13) 0.39303(5) 0.0471(3) Uani 1 1 d .
H12 H 0.2070 -0.1878 0.3760 0.071 Uiso 1 1 calc GR
O14 O 0.36455(6) 0.17369(11) 0.31059(5) 0.0412(3) Uani 1 1 d .
O18 O -0.11094(7) 0.25253(15) 0.68493(6) 0.0527(3) Uani 1 1 d .
H18 H -0.1168 0.2673 0.7208 0.079 Uiso 1 1 calc GR
O19 O 0.13458(6) 0.60413(11) 0.68462(5) 0.0419(3) Uani 1 1 d .
O24 O 0.11233(7) 0.72230(13) 0.55138(5) 0.0528(3) Uani 1 1 d .
O27 O 0.38977(8) 0.30081(13) 0.44376(6) 0.0579(4) Uani 1 1 d .
O34 O 0.28229(9) 0.34459(13) 0.36736(6) 0.0587(4) Uani 1 1 d .
O39 O 0.21983(8) 0.77174(13) 0.62623(6) 0.0572(3) Uani 1 1 d .
C4 C 0.09528(10) 0.22097(18) 0.57270(8) 0.0454(4) Uani 1 1 d .
H4A H 0.1360 0.1649 0.5913 0.068 Uiso 1 1 calc GR
H4B H 0.1028 0.2497 0.5323 0.068 Uiso 1 1 calc GR
H4C H 0.0488 0.1737 0.5680 0.068 Uiso 1 1 calc GR
C6 C 0.46092(10) -0.20846(18) 0.22294(8) 0.0463(4) Uani 1 1 d .
H6A H 0.4463 -0.1241 0.2052 0.069 Uiso 1 1 calc GR
H6B H 0.4225 -0.2713 0.2073 0.069 Uiso 1 1 calc GR
H6C H 0.5073 -0.2346 0.2114 0.069 Uiso 1 1 calc GR
C8 C 0.03531(10) 0.22312(19) 0.77355(8) 0.0481(4) Uani 1 1 d .
H8A H 0.0738 0.1614 0.7906 0.072 Uiso 1 1 calc GR
H8B H -0.0116 0.1963 0.7838 0.072 Uiso 1 1 calc GR
H8C H 0.0486 0.3081 0.7910 0.072 Uiso 1 1 calc GR
C16 C 0.54166(8) -0.11772(16) 0.31886(7) 0.0377(3) Uani 1 1 d .
H16 H 0.5359 -0.0355 0.2952 0.045 Uiso 1 1 calc R
C18 C 0.41063(10) -0.20013(17) 0.42802(7) 0.0444(4) Uani 1 1 d .
H18A H 0.4569 -0.2476 0.4312 0.067 Uiso 1 1 calc GR
H18B H 0.3692 -0.2571 0.4124 0.067 Uiso 1 1 calc GR
H18C H 0.4062 -0.1680 0.4687 0.067 Uiso 1 1 calc GR
C22 C 0.26435(8) -0.09018(18) 0.28915(7) 0.0423(4) Uani 1 1 d .
H22A H 0.2164 -0.1298 0.2713 0.051 Uiso 1 1 calc R
H22B H 0.2711 -0.0147 0.2638 0.051 Uiso 1 1 calc R
C27 C 0.29859(9) 0.48930(19) 0.64582(8) 0.0476(4) Uani 1 1 d .
H27A H 0.2908 0.5572 0.6752 0.057 Uiso 1 1 calc R
H27B H 0.3479 0.4516 0.6608 0.057 Uiso 1 1 calc R
C35 C 0.32671(9) -0.18789(17) 0.28676(8) 0.0430(4) Uani 1 1 d .
H35A H 0.3246 -0.2160 0.2438 0.052 Uiso 1 1 calc R
H35B H 0.3199 -0.2642 0.3116 0.052 Uiso 1 1 calc R
C40 C 0.16849(8) 0.46594(17) 0.54189(6) 0.0381(3) Uani 1 1 d .
H40A H 0.1927 0.3944 0.5241 0.046 Uiso 1 1 calc R
H40B H 0.1200 0.4829 0.5153 0.046 Uiso 1 1 calc R
C42 C 0.29753(10) 0.5517(2) 0.58163(8) 0.0535(5) Uani 1 1 d .
H42A H 0.3185 0.4908 0.5554 0.064 Uiso 1 1 calc R
H42B H 0.3288 0.6294 0.5869 0.064 Uiso 1 1 calc R
C43 C -0.05084(9) 0.34030(19) 0.60596(7) 0.0441(4) Uani 1 1 d .
H43A H -0.0956 0.3927 0.5922 0.053 Uiso 1 1 calc R
H43B H -0.0569 0.2588 0.5827 0.053 Uiso 1 1 calc R
C49 C 0.09645(8) 0.30392(14) 0.68578(6) 0.0329(3) Uani 1 1 d .
H49 H 0.0958 0.3883 0.7071 0.040 Uiso 1 1 calc R
C52 C 0.25647(18) 0.4514(2) 0.39993(12) 0.0865(8) Uani 1 1 d .
H52A H 0.2343 0.5166 0.3703 0.130 Uiso 1 1 calc GR
H52B H 0.2981 0.4888 0.4285 0.130 Uiso 1 1 calc GR
H52C H 0.2197 0.4205 0.4229 0.130 Uiso 1 1 calc GR
C54 C 0.17296(9) 0.24456(17) 0.71466(7) 0.0438(4) Uani 1 1 d .
H54A H 0.1734 0.2202 0.7579 0.053 Uiso 1 1 calc R
H54B H 0.1813 0.1662 0.6918 0.053 Uiso 1 1 calc R
C56 C 0.20277(9) 0.0606(2) 0.35520(8) 0.0474(4) Uani 1 1 d .
H56A H 0.2087 0.1262 0.3242 0.057 Uiso 1 1 calc R
H56B H 0.1536 0.0212 0.3422 0.057 Uiso 1 1 calc R
C57 C 0.01847(12) 0.08613(17) 0.67852(9) 0.0544(5) Uani 1 1 d .
H57A H 0.0665 0.0433 0.6871 0.082 Uiso 1 1 calc GR
H57B H -0.0010 0.0851 0.6342 0.082 Uiso 1 1 calc GR
H57C H -0.0157 0.0412 0.6999 0.082 Uiso 1 1 calc GR
C59 C 0.20578(10) 0.1280(2) 0.41837(8) 0.0538(5) Uani 1 1 d .
H59A H 0.1860 0.0693 0.4464 0.065 Uiso 1 1 calc R
H59B H 0.1742 0.2053 0.4124 0.065 Uiso 1 1 calc R
C66 C -0.04240(8) 0.31156(16) 0.67544(7) 0.0384(3) Uani 1 1 d .
H66 H -0.0371 0.3955 0.6977 0.046 Uiso 1 1 calc R
C71 C 0.55218(8) -0.08347(19) 0.38794(7) 0.0431(4) Uani 1 1 d .
H71A H 0.5971 -0.0306 0.3999 0.052 Uiso 1 1 calc R
H71B H 0.5589 -0.1631 0.4127 0.052 Uiso 1 1 calc R
C75 C 0.33600(9) 0.04518(17) 0.45665(6) 0.0390(3) Uani 1 1 d .
H75A H 0.3130 -0.0252 0.4763 0.047 Uiso 1 1 calc R
H75B H 0.3850 0.0642 0.4818 0.047 Uiso 1 1 calc R
C78 C 0.26285(8) -0.04537(17) 0.35580(7) 0.0374(3) Uani 1 1 d .
C79 C 0.48458(8) -0.00847(17) 0.40183(7) 0.0389(3) Uani 1 1 d .
H79A H 0.4806 0.0743 0.3796 0.047 Uiso 1 1 calc R
H79B H 0.4926 0.0105 0.4464 0.047 Uiso 1 1 calc R
C88 C 0.23514(9) 0.34217(18) 0.71223(7) 0.0431(4) Uani 1 1 d .
H88A H 0.2829 0.3040 0.7319 0.052 Uiso 1 1 calc R
H88B H 0.2270 0.4193 0.7361 0.052 Uiso 1 1 calc R
C92 C 0.15991(8) 0.43441(15) 0.61009(6) 0.0321(3) Uani 1 1 d .
C97 C 0.43947(16) 0.3744(2) 0.41317(11) 0.0794(7) Uani 1 1 d .
H97A H 0.4108 0.4203 0.3780 0.119 Uiso 1 1 calc GR
H97B H 0.4741 0.3160 0.3988 0.119 Uiso 1 1 calc GR
H97C H 0.4668 0.4361 0.4422 0.119 Uiso 1 1 calc GR
C101 C 0.47152(9) -0.20102(15) 0.29508(7) 0.0373(3) Uani 1 1 d .
C104 C 0.40319(8) -0.12564(14) 0.31223(6) 0.0324(3) Uani 1 1 d .
H104 H 0.4020 -0.0427 0.2894 0.039 Uiso 1 1 calc R
C110 C 0.41004(8) -0.08401(15) 0.38266(6) 0.0325(3) Uani 1 1 d .
C125 C 0.34233(8) 0.00882(15) 0.38844(6) 0.0321(3) Uani 1 1 d .
C127 C 0.24564(17) 0.8728(3) 0.58993(13) 0.0887(8) Uani 1 1 d .
H12A H 0.2805 0.8367 0.5663 0.133 Uiso 1 1 calc GR
H12B H 0.2702 0.9398 0.6175 0.133 Uiso 1 1 calc GR
H12C H 0.2036 0.9098 0.5616 0.133 Uiso 1 1 calc GR
C130 C 0.34701(8) 0.14575(15) 0.35994(6) 0.0345(3) Uani 1 1 d .
C131 C 0.02751(9) 0.22885(15) 0.70166(7) 0.0383(3) Uani 1 1 d .
C134 C 0.06415(14) 0.7998(2) 0.58120(10) 0.0686(6) Uani 1 1 d .
H13A H 0.0382 0.8623 0.5518 0.103 Uiso 1 1 calc GR
H13B H 0.0935 0.8450 0.6163 0.103 Uiso 1 1 calc GR
H13C H 0.0282 0.7444 0.5956 0.103 Uiso 1 1 calc GR
C135 C 0.01752(8) 0.41331(17) 0.59199(7) 0.0401(4) Uani 1 1 d .
H13D H 0.0199 0.4989 0.6116 0.048 Uiso 1 1 calc R
H13E H 0.0113 0.4263 0.5470 0.048 Uiso 1 1 calc R
C137 C 0.09240(8) 0.34109(15) 0.61549(6) 0.0331(3) Uani 1 1 d .
C145 C 0.48155(12) -0.34247(17) 0.31962(9) 0.0544(5) Uani 1 1 d .
H14A H 0.4339 -0.3866 0.3112 0.082 Uiso 1 1 calc GR
H14B H 0.5006 -0.3414 0.3640 0.082 Uiso 1 1 calc GR
H14C H 0.5164 -0.3875 0.2989 0.082 Uiso 1 1 calc GR
C148 C 0.23916(8) 0.38290(17) 0.64543(7) 0.0382(3) Uani 1 1 d .
C152 C 0.21783(10) 0.58884(18) 0.54903(7) 0.0454(4) Uani 1 1 d .
H152 H 0.2176 0.6309 0.5084 0.054 Uiso 1 1 calc R
C153 C 0.15425(8) 0.57278(15) 0.63649(6) 0.0340(3) Uani 1 1 d .
C157 C 0.28583(10) 0.16772(18) 0.44864(7) 0.0456(4) Uani 1 1 d .
H157 H 0.2871 0.2121 0.4888 0.055 Uiso 1 1 calc R
C163 C 0.32419(10) 0.24947(17) 0.40487(7) 0.0451(4) Uani 1 1 d .
C166 C 0.17834(9) 0.67317(17) 0.59096(7) 0.0430(4) Uani 1 1 d .

loop_
_atom_site_aniso_label
_atom_site_aniso_U_11
_atom_site_aniso_U_22
_atom_site_aniso_U_33
_atom_site_aniso_U_23
_atom_site_aniso_U_13
_atom_site_aniso_U_12
O1 0.0394(6) 0.0759(9) 0.0441(6) 0.0105(6) 0.0148(5) 0.0183(6)
O9 0.0379(6) 0.0583(7) 0.0449(6) -0.0102(5) 0.0080(5) 0.0126(5)
O12 0.0395(6) 0.0559(7) 0.0467(6) 0.0112(5) 0.0099(5) -0.0107(5)
O14 0.0517(6) 0.0437(6) 0.0317(5) 0.0058(4) 0.0171(5) 0.0016(5)
O18 0.0407(6) 0.0729(9) 0.0476(7) -0.0089(6) 0.0164(5) -0.0186(6)
O19 0.0490(6) 0.0452(6) 0.0345(5) -0.0055(5) 0.0153(5) 0.0005(5)
O24 0.0651(8) 0.0539(7) 0.0396(6) 0.0055(5) 0.0107(5) 0.0083(6)
O27 0.0797(9) 0.0545(7) 0.0426(6) -0.0084(6) 0.0193(6) -0.0158(7)
O34 0.0898(10) 0.0493(7) 0.0427(6) 0.0068(5) 0.0271(6) 0.0240(7)
O39 0.0708(9) 0.0504(7) 0.0521(7) -0.0061(6) 0.0163(6) -0.0216(6)
C4 0.0490(9) 0.0492(9) 0.0392(8) -0.0101(7) 0.0116(7) -0.0075(7)
C6 0.0505(9) 0.0500(9) 0.0405(8) -0.0110(7) 0.0140(7) -0.0040(8)
C8 0.0559(10) 0.0508(10) 0.0411(9) 0.0097(7) 0.0182(7) 0.0062(8)
C16 0.0325(7) 0.0442(8) 0.0372(7) 0.0043(6) 0.0083(6) 0.0062(6)
C18 0.0465(9) 0.0485(9) 0.0390(8) 0.0115(7) 0.0103(7) 0.0061(7)
C22 0.0323(7) 0.0579(10) 0.0346(7) -0.0008(7) 0.0015(6) -0.0090(7)
C27 0.0305(8) 0.0644(11) 0.0473(9) -0.0087(8) 0.0057(6) -0.0031(7)
C35 0.0411(8) 0.0469(9) 0.0405(8) -0.0103(7) 0.0065(6) -0.0103(7)
C40 0.0383(8) 0.0500(9) 0.0273(7) -0.0022(6) 0.0098(6) -0.0019(7)
C42 0.0419(9) 0.0682(12) 0.0547(10) -0.0061(9) 0.0199(8) -0.0135(8)
C43 0.0316(8) 0.0606(10) 0.0388(8) 0.0022(7) 0.0036(6) -0.0038(7)
C49 0.0343(7) 0.0345(7) 0.0304(7) 0.0022(6) 0.0072(6) 0.0025(6)
C52 0.136(2) 0.0617(14) 0.0738(14) 0.0059(11) 0.0496(15) 0.0408(15)
C54 0.0442(9) 0.0496(9) 0.0372(8) 0.0099(7) 0.0068(6) 0.0124(7)
C56 0.0340(8) 0.0638(11) 0.0452(9) 0.0110(8) 0.0094(7) 0.0062(7)
C57 0.0693(12) 0.0378(9) 0.0617(11) -0.0023(8) 0.0265(9) -0.0064(8)
C59 0.0483(10) 0.0668(12) 0.0521(10) 0.0096(9) 0.0240(8) 0.0143(9)
C66 0.0329(7) 0.0441(8) 0.0397(8) -0.0029(6) 0.0109(6) -0.0067(6)
C71 0.0304(7) 0.0608(10) 0.0365(8) 0.0003(7) 0.0026(6) -0.0001(7)
C75 0.0428(8) 0.0493(9) 0.0263(7) 0.0043(6) 0.0105(6) 0.0008(7)
C78 0.0299(7) 0.0487(9) 0.0336(7) 0.0063(6) 0.0064(6) -0.0035(6)
C79 0.0329(7) 0.0526(9) 0.0301(7) -0.0041(6) 0.0031(6) -0.0036(7)
C88 0.0324(8) 0.0593(10) 0.0351(8) 0.0002(7) 0.0000(6) 0.0105(7)
C92 0.0296(7) 0.0406(8) 0.0261(6) -0.0015(6) 0.0055(5) 0.0012(6)
C97 0.1102(19) 0.0691(14) 0.0656(13) -0.0143(11) 0.0333(13) -0.0406(14)
C101 0.0413(8) 0.0363(8) 0.0362(8) 0.0002(6) 0.0123(6) 0.0016(6)
C104 0.0331(7) 0.0345(7) 0.0292(7) -0.0015(6) 0.0051(5) -0.0014(6)
C110 0.0315(7) 0.0383(7) 0.0273(6) 0.0022(6) 0.0046(5) -0.0015(6)
C125 0.0331(7) 0.0385(8) 0.0252(6) 0.0032(6) 0.0072(5) -0.0007(6)
C127 0.113(2) 0.0661(15) 0.0932(18) 0.0030(13) 0.0353(16) -0.0389(15)
C130 0.0352(7) 0.0403(8) 0.0287(7) 0.0013(6) 0.0078(6) 0.0006(6)
C131 0.0437(8) 0.0367(8) 0.0371(8) 0.0015(6) 0.0139(6) -0.0007(6)
C134 0.0847(15) 0.0629(12) 0.0581(11) 0.0047(10) 0.0132(10) 0.0265(11)
C135 0.0310(7) 0.0539(9) 0.0340(7) 0.0092(7) 0.0028(6) 0.0003(7)
C137 0.0329(7) 0.0376(7) 0.0285(7) -0.0013(6) 0.0054(5) 0.0011(6)
C145 0.0658(12) 0.0383(9) 0.0637(11) 0.0042(8) 0.0239(9) 0.0060(8)
C148 0.0298(7) 0.0497(9) 0.0347(7) -0.0055(7) 0.0053(6) 0.0037(6)
C152 0.0486(9) 0.0550(10) 0.0361(8) 0.0001(7) 0.0172(7) -0.0087(8)
C153 0.0305(7) 0.0412(8) 0.0299(7) -0.0007(6) 0.0049(5) -0.0003(6)
C157 0.0563(10) 0.0521(9) 0.0329(7) 0.0016(7) 0.0199(7) 0.0084(8)
C163 0.0605(10) 0.0428(9) 0.0347(8) 0.0007(7) 0.0164(7) 0.0054(8)
C166 0.0488(9) 0.0444(9) 0.0371(8) 0.0003(7) 0.0118(7) -0.0068(7)

loop_
_atom_type_symbol
_atom_type_description
_atom_type_scat_dispersion_real
_atom_type_scat_dispersion_imag
_atom_type_scat_source
C C 0.0181 0.0091 'International Tables Vol C Tables 4.2.6.8 and 6.1.1.4'
H H 0.0000 0.0000 'International Tables Vol C Tables 4.2.6.8 and 6.1.1.4'
O O 0.0492 0.0322 'International Tables Vol C Tables 4.2.6.8 and 6.1.1.4'

loop_
_geom_angle_atom_site_label_1
_geom_angle_atom_site_label_2
_geom_angle_atom_site_label_3
_geom_angle
C16 O1 H1 109.5
C148 O9 H9 109.5
C78 O12 H12 109.5
C66 O18 H18 109.5
C134 O24 C166 116.09(14)
C163 O27 C97 116.63(15)
C163 O34 C52 115.92(15)
C166 O39 C127 114.71(15)
H4A C4 H4B 109.5
H4A C4 H4C 109.5
H4B C4 H4C 109.5
C137 C4 H4A 109.5
C137 C4 H4B 109.5
C137 C4 H4C 109.5
H6A C6 H6B 109.5
H6A C6 H6C 109.5
H6B C6 H6C 109.5
C101 C6 H6A 109.5
C101 C6 H6B 109.5
C101 C6 H6C 109.5
H8A C8 H8B 109.5
H8A C8 H8C 109.5
H8B C8 H8C 109.5
C131 C8 H8A 109.5
C131 C8 H8B 109.5
C131 C8 H8C 109.5
O1 C16 H16 107.5
O1 C16 C71 107.67(12)
O1 C16 C101 112.77(13)
C71 C16 H16 107.5
C71 C16 C101 113.56(12)
C101 C16 H16 107.5
H18A C18 H18B 109.5
H18A C18 H18C 109.5
H18B C18 H18C 109.5
C110 C18 H18A 109.5
C110 C18 H18B 109.5
C110 C18 H18C 109.5
H22A C22 H22B 107.9
C35 C22 H22A 109.1
C35 C22 H22B 109.1
C35 C22 C78 112.32(13)
C78 C22 H22A 109.1
C78 C22 H22B 109.1
H27A C27 H27B 107.7
C42 C27 H27A 108.8
C42 C27 H27B 108.8
C42 C27 C148 113.94(13)
C148 C27 H27A 108.8
C148 C27 H27B 108.8
C22 C35 H35A 109.6
C22 C35 H35B 109.6
C22 C35 C104 110.10(13)
H35A C35 H35B 108.2
C104 C35 H35A 109.6
C104 C35 H35B 109.6
H40A C40 H40B 109.0
C92 C40 H40A 111.0
C92 C40 H40B 111.0
C152 C40 H40A 111.0
C152 C40 H40B 111.0
C152 C40 C92 103.71(12)
C27 C42 H42A 109.3
C27 C42 H42B 109.3
C27 C42 C152 111.76(13)
H42A C42 H42B 107.9
C152 C42 H42A 109.3
C152 C42 H42B 109.3
H43A C43 H43B 108.0
C66 C43 H43A 109.4
C66 C43 H43B 109.4
C66 C43 C135 111.21(12)
C135 C43 H43A 109.4
C135 C43 H43B 109.4
C54 C49 H49 104.2
C54 C49 C131 114.52(12)
C54 C49 C137 111.44(12)
C131 C49 H49 104.2
C131 C49 C137 116.51(12)
C137 C49 H49 104.2
O34 C52 H52A 109.5
O34 C52 H52B 109.5
O34 C52 H52C 109.5
H52A C52 H52B 109.5
H52A C52 H52C 109.5
H52B C52 H52C 109.5
C49 C54 H54A 109.6
C49 C54 H54B 109.6
H54A C54 H54B 108.1
C88 C54 C49 110.25(13)
C88 C54 H54A 109.6
C88 C54 H54B 109.6
H56A C56 H56B 107.6
C59 C56 H56A 108.7
C59 C56 H56B 108.7
C59 C56 C78 114.10(13)
C78 C56 H56A 108.7
C78 C56 H56B 108.7
H57A C57 H57B 109.5
H57A C57 H57C 109.5
H57B C57 H57C 109.5
C131 C57 H57A 109.5
C131 C57 H57B 109.5
C131 C57 H57C 109.5
C56 C59 H59A 109.2
C56 C59 H59B 109.2
C56 C59 C157 111.93(13)
H59A C59 H59B 107.9
C157 C59 H59A 109.2
C157 C59 H59B 109.2
O18 C66 C43 107.47(12)
O18 C66 H66 107.6
O18 C66 C131 113.03(13)
C43 C66 H66 107.6
C43 C66 C131 113.18(13)
C131 C66 H66 107.6
C16 C71 H71A 109.4
C16 C71 H71B 109.4
C16 C71 C79 111.01(12)
H71A C71 H71B 108.0
C79 C71 H71A 109.4
C79 C71 H71B 109.4
H75A C75 H75B 109.0
C125 C75 H75A 111.0
C125 C75 H75B 111.0
C157 C75 H75A 111.0
C157 C75 H75B 111.0
C157 C75 C125 103.74(11)
O12 C78 C22 110.34(14)
O12 C78 C56 108.98(12)
O12 C78 C125 106.68(11)
C22 C78 C56 110.26(12)
C22 C78 C125 110.54(11)
C56 C78 C125 109.96(13)
C71 C79 H79A 109.0
C71 C79 H79B 109.0
C71 C79 C110 113.01(13)
H79A C79 H79B 107.8
C110 C79 H79A 109.0
C110 C79 H79B 109.0
C54 C88 H88A 109.1
C54 C88 H88B 109.1
C54 C88 C148 112.64(13)
H88A C88 H88B 107.8
C148 C88 H88A 109.1
C148 C88 H88B 109.1
C40 C92 C137 114.75(11)
C40 C92 C148 106.48(11)
C137 C92 C148 114.12(12)
C153 C92 C40 100.99(12)
C153 C92 C137 114.94(11)
C153 C92 C148 104.16(11)
O27 C97 H97A 109.5
O27 C97 H97B 109.5
O27 C97 H97C 109.5
H97A C97 H97B 109.5
H97A C97 H97C 109.5
H97B C97 H97C 109.5
C6 C101 C104 108.42(12)
C16 C101 C6 107.62(12)
C16 C101 C104 106.83(12)
C16 C101 C145 111.66(14)
C145 C101 C6 106.76(14)
C145 C101 C104 115.27(13)
C35 C104 C101 114.43(12)
C35 C104 H104 104.3
C35 C104 C110 111.23(11)
C101 C104 H104 104.3
C101 C104 C110 116.59(11)
C110 C104 H104 104.3
C18 C110 C79 108.34(12)
C18 C110 C104 113.79(13)
C18 C110 C125 108.85(11)
C79 C110 C104 107.48(11)
C79 C110 C125 109.42(12)
C104 C110 C125 108.89(11)
C75 C125 C78 106.51(11)
C75 C125 C110 114.93(11)
C110 C125 C78 114.25(12)
C130 C125 C75 100.69(12)
C130 C125 C78 104.75(11)
C130 C125 C110 114.31(11)
O39 C127 H12A 109.5
O39 C127 H12B 109.5
O39 C127 H12C 109.5
H12A C127 H12B 109.5
H12A C127 H12C 109.5
H12B C127 H12C 109.5
O14 C130 C125 127.97(13)
O14 C130 C163 122.92(14)
C125 C130 C163 109.10(11)
C8 C131 C49 108.71(13)
C8 C131 C57 106.11(14)
C57 C131 C49 115.67(13)
C66 C131 C8 107.73(13)
C66 C131 C49 106.60(12)
C66 C131 C57 111.76(14)
O24 C134 H13A 109.5
O24 C134 H13B 109.5
O24 C134 H13C 109.5
H13A C134 H13B 109.5
H13A C134 H13C 109.5
H13B C134 H13C 109.5
C43 C135 H13D 108.9
C43 C135 H13E 108.9
C43 C135 C137 113.37(13)
H13D C135 H13E 107.7
C137 C135 H13D 108.9
C137 C135 H13E 108.9
C4 C137 C49 113.15(13)
C4 C137 C92 108.68(12)
C49 C137 C92 109.21(11)
C135 C137 C4 108.06(12)
C135 C137 C49 108.25(11)
C135 C137 C92 109.43(12)
C101 C145 H14A 109.5
C101 C145 H14B 109.5
C101 C145 H14C 109.5
H14A C145 H14B 109.5
H14A C145 H14C 109.5
H14B C145 H14C 109.5
O9 C148 C27 109.18(12)
O9 C148 C88 110.31(14)
O9 C148 C92 106.58(11)
C27 C148 C92 109.81(13)
C88 C148 C27 110.55(13)
C88 C148 C92 110.34(11)
C40 C152 H152 111.5
C42 C152 C40 108.94(15)
C42 C152 H152 111.5
C166 C152 C40 101.05(12)
C166 C152 C42 111.92(14)
C166 C152 H152 111.5
O19 C153 C92 128.13(14)
O19 C153 C166 122.87(14)
C92 C153 C166 109.00(11)
C59 C157 C75 108.94(15)
C59 C157 H157 111.4
C59 C157 C163 112.66(14)
C75 C157 H157 111.4
C163 C157 C75 100.71(12)
C163 C157 H157 111.4
O27 C163 C130 109.45(13)
O27 C163 C157 105.14(13)
O34 C163 O27 112.91(15)
O34 C163 C130 106.88(12)
O34 C163 C157 118.80(15)
C157 C163 C130 103.02(13)
O24 C166 C152 105.97(13)
O24 C166 C153 108.20(13)
O39 C166 O24 112.25(14)
O39 C166 C152 118.00(14)
O39 C166 C153 108.51(12)
C152 C166 C153 103.21(13)

loop_
_geom_bond_atom_site_label_1
_geom_bond_atom_site_label_2
_geom_bond_distance
O1 H1 0.8200
O1 C16 1.4348(18)
O9 H9 0.8200
O9 C148 1.4308(19)
O12 H12 0.8200
O12 C78 1.4321(18)
O14 C130 1.2087(17)
O18 H18 0.8200
O18 C66 1.4313(18)
O19 C153 1.2102(17)
O24 C134 1.423(2)
O24 C166 1.424(2)
O27 C97 1.431(2)
O27 C163 1.420(2)
O34 C52 1.427(2)
O34 C163 1.396(2)
O39 C127 1.431(3)
O39 C166 1.395(2)
C4 H4A 0.9600
C4 H4B 0.9600
C4 H4C 0.9600
C4 C137 1.546(2)
C6 H6A 0.9600
C6 H6B 0.9600
C6 H6C 0.9600
C6 C101 1.542(2)
C8 H8A 0.9600
C8 H8B 0.9600
C8 H8C 0.9600
C8 C131 1.541(2)
C16 H16 0.9800
C16 C71 1.516(2)
C16 C101 1.535(2)
C18 H18A 0.9600
C18 H18B 0.9600
C18 H18C 0.9600
C18 C110 1.541(2)
C22 H22A 0.9700
C22 H22B 0.9700
C22 C35 1.517(2)
C22 C78 1.523(2)
C27 H27A 0.9700
C27 H27B 0.9700
C27 C42 1.529(3)
C27 C148 1.530(2)
C35 H35A 0.9700
C35 H35B 0.9700
C35 C104 1.529(2)
C40 H40A 0.9700
C40 H40B 0.9700
C40 C92 1.5517(18)
C40 C152 1.533(2)
C42 H42A 0.9700
C42 H42B 0.9700
C42 C152 1.530(3)
C43 H43A 0.9700
C43 H43B 0.9700
C43 C66 1.515(2)
C43 C135 1.526(2)
C49 H49 0.9800
C49 C54 1.534(2)
C49 C131 1.560(2)
C49 C137 1.5603(18)
C52 H52A 0.9600
C52 H52B 0.9600
C52 H52C 0.9600
C54 H54A 0.9700
C54 H54B 0.9700
C54 C88 1.514(2)
C56 H56A 0.9700
C56 H56B 0.9700
C56 C59 1.526(3)
C56 C78 1.534(2)
C57 H57A 0.9600
C57 H57B 0.9600
C57 H57C 0.9600
C57 C131 1.541(2)
C59 H59A 0.9700
C59 H59B 0.9700
C59 C157 1.529(3)
C66 H66 0.9800
C66 C131 1.539(2)
C71 H71A 0.9700
C71 H71B 0.9700
C71 C79 1.524(2)
C75 H75A 0.9700
C75 H75B 0.9700
C75 C125 1.5519(18)
C75 C157 1.538(2)
C78 C125 1.5789(19)
C79 H79A 0.9700
C79 H79B 0.9700
C79 C110 1.543(2)
C88 H88A 0.9700
C88 H88B 0.9700
C88 C148 1.524(2)
C92 C137 1.574(2)
C92 C148 1.5833(19)
C92 C153 1.537(2)
C97 H97A 0.9600
C97 H97B 0.9600
C97 H97C 0.9600
C101 C104 1.563(2)
C101 C145 1.539(2)
C104 H104 0.9800
C104 C110 1.5686(18)
C110 C125 1.575(2)
C125 C130 1.539(2)
C127 H12A 0.9600
C127 H12B 0.9600
C127 H12C 0.9600
C130 C163 1.550(2)
C134 H13A 0.9600
C134 H13B 0.9600
C134 H13C 0.9600
C135 H13D 0.9700
C135 H13E 0.9700
C135 C137 1.543(2)
C145 H14A 0.9600
C145 H14B 0.9600
C145 H14C 0.9600
C152 H152 0.9800
C152 C166 1.528(2)
C153 C166 1.545(2)
C157 H157 0.9800
C157 C163 1.529(2)

loop_
_geom_torsion_atom_site_label_1
_geom_torsion_atom_site_label_2
_geom_torsion_atom_site_label_3
_geom_torsion_atom_site_label_4
_geom_torsion
O1 C16 C71 C79 175.62(13)
O1 C16 C101 C6 -66.47(16)
O1 C16 C101 C104 177.27(11)
O1 C16 C101 C145 50.39(17)
O12 C78 C125 C75 -57.28(15)
O12 C78 C125 C110 70.73(14)
O12 C78 C125 C130 -163.42(11)
O14 C130 C163 O27 -84.64(18)
O14 C130 C163 O34 38.0(2)
O14 C130 C163 C157 163.89(15)
O18 C66 C131 C8 -65.22(17)
O18 C66 C131 C49 178.25(12)
O18 C66 C131 C57 50.97(17)
O19 C153 C166 O24 -83.19(17)
O19 C153 C166 O39 38.8(2)
O19 C153 C166 C152 164.80(14)
C6 C101 C104 C35 58.91(17)
C6 C101 C104 C110 -168.86(13)
C16 C71 C79 C110 57.62(18)
C16 C101 C104 C35 174.63(12)
C16 C101 C104 C110 -53.13(16)
C18 C110 C125 C75 48.50(16)
C18 C110 C125 C78 -75.08(14)
C18 C110 C125 C130 164.26(12)
C22 C35 C104 C101 -163.64(12)
C22 C35 C104 C110 61.62(16)
C22 C78 C125 C75 -177.27(13)
C22 C78 C125 C110 -49.26(16)
C22 C78 C125 C130 76.58(15)
C27 C42 C152 C40 -58.04(19)
C27 C42 C152 C166 52.8(2)
C35 C22 C78 O12 -63.74(16)
C35 C22 C78 C56 175.82(13)
C35 C22 C78 C125 54.03(18)
C35 C104 C110 C18 66.45(16)
C35 C104 C110 C79 -173.59(13)
C35 C104 C110 C125 -55.15(16)
C40 C92 C137 C4 49.11(16)
C40 C92 C137 C49 172.98(12)
C40 C92 C137 C135 -68.68(15)
C40 C92 C148 O9 -57.16(15)
C40 C92 C148 C27 60.97(15)
C40 C92 C148 C88 -176.93(13)
C40 C92 C153 O19 166.56(15)
C40 C92 C153 C166 -13.43(14)
C40 C152 C166 O24 -75.81(15)
C40 C152 C166 O39 157.44(14)
C40 C152 C166 C153 37.83(15)
C42 C27 C148 O9 67.97(18)
C42 C27 C148 C88 -170.51(14)
C42 C27 C148 C92 -48.54(18)
C42 C152 C166 O24 168.40(14)
C42 C152 C166 O39 41.7(2)
C42 C152 C166 C153 -77.96(16)
C43 C66 C131 C8 172.31(14)
C43 C66 C131 C49 55.78(17)
C43 C66 C131 C57 -71.50(17)
C43 C135 C137 C4 72.00(16)
C43 C135 C137 C49 -50.89(17)
C43 C135 C137 C92 -169.82(12)
C49 C54 C88 C148 -60.53(17)
C52 O34 C163 O27 -58.7(2)
C52 O34 C163 C130 -179.08(18)
C52 O34 C163 C157 65.1(2)
C54 C49 C131 C8 57.55(17)
C54 C49 C131 C57 -61.64(18)
C54 C49 C131 C66 173.44(13)
C54 C49 C137 C4 66.28(17)
C54 C49 C137 C92 -54.91(16)
C54 C49 C137 C135 -173.98(13)
C54 C88 C148 O9 -63.61(16)
C54 C88 C148 C27 175.54(13)
C54 C88 C148 C92 53.88(18)
C56 C59 C157 C75 -57.68(18)
C56 C59 C157 C163 53.2(2)
C56 C78 C125 C75 60.76(15)
C56 C78 C125 C110 -171.23(11)
C56 C78 C125 C130 -45.39(14)
C59 C56 C78 O12 68.53(18)
C59 C56 C78 C22 -170.21(14)
C59 C56 C78 C125 -48.07(18)
C59 C157 C163 O27 167.77(14)
C59 C157 C163 O34 40.2(2)
C59 C157 C163 C130 -77.61(17)
C66 C43 C135 C137 55.90(19)
C71 C16 C101 C6 170.71(14)
C71 C16 C101 C104 54.44(16)
C71 C16 C101 C145 -72.43(17)
C71 C79 C110 C18 70.51(15)
C71 C79 C110 C104 -52.85(16)
C71 C79 C110 C125 -170.94(11)
C75 C125 C130 O14 167.05(15)
C75 C125 C130 C163 -13.59(15)
C75 C157 C163 O27 -76.33(15)
C75 C157 C163 O34 156.15(14)
C75 C157 C163 C130 38.29(15)
C78 C22 C35 C104 -61.16(17)
C78 C56 C59 C157 46.5(2)
C78 C125 C130 O14 -82.53(18)
C78 C125 C130 C163 96.82(13)
C79 C110 C125 C75 -69.73(15)
C79 C110 C125 C78 166.69(11)
C79 C110 C125 C130 46.03(15)
C92 C40 C152 C42 70.20(15)
C92 C40 C152 C166 -47.78(15)
C92 C153 C166 O24 96.80(14)
C92 C153 C166 O39 -141.16(13)
C92 C153 C166 C152 -15.21(16)
C97 O27 C163 O34 -53.4(2)
C97 O27 C163 C130 65.5(2)
C97 O27 C163 C157 175.55(17)
C101 C16 C71 C79 -58.79(19)
C101 C104 C110 C18 -67.23(16)
C101 C104 C110 C79 52.73(16)
C101 C104 C110 C125 171.17(12)
C104 C110 C125 C75 173.07(12)
C104 C110 C125 C78 49.48(15)
C104 C110 C125 C130 -71.18(14)
C110 C125 C130 O14 43.3(2)
C110 C125 C130 C163 -137.38(12)
C125 C75 C157 C59 70.09(15)
C125 C75 C157 C163 -48.57(15)
C125 C130 C163 O27 95.97(14)
C125 C130 C163 O34 -141.44(13)
C125 C130 C163 C157 -15.50(16)
C127 O39 C166 O24 -60.1(2)
C127 O39 C166 C152 63.6(2)
C127 O39 C166 C153 -179.61(18)
C131 C49 C54 C88 -164.23(12)
C131 C49 C137 C4 -67.67(16)
C131 C49 C137 C92 171.14(12)
C131 C49 C137 C135 52.07(17)
C134 O24 C166 O39 -52.6(2)
C134 O24 C166 C152 177.25(16)
C134 O24 C166 C153 67.11(19)
C135 C43 C66 O18 175.59(14)
C135 C43 C66 C131 -58.90(19)
C137 C49 C54 C88 60.85(17)
C137 C49 C131 C8 -169.88(13)
C137 C49 C131 C57 70.92(18)
C137 C49 C131 C66 -54.00(16)
C137 C92 C148 O9 70.48(15)
C137 C92 C148 C27 -171.39(11)
C137 C92 C148 C88 -49.29(17)
C137 C92 C153 O19 42.5(2)
C137 C92 C153 C166 -137.52(12)
C145 C101 C104 C35 -60.66(18)
C145 C101 C104 C110 71.57(18)
C148 C27 C42 C152 47.1(2)
C148 C92 C137 C4 -74.17(15)
C148 C92 C137 C49 49.70(15)
C148 C92 C137 C135 168.04(11)
C148 C92 C153 O19 -83.13(18)
C148 C92 C153 C166 96.88(13)
C152 C40 C92 C137 161.60(12)
C152 C40 C92 C148 -71.12(15)
C152 C40 C92 C153 37.38(14)
C153 C92 C137 C4 165.59(12)
C153 C92 C137 C49 -70.55(15)
C153 C92 C137 C135 47.79(15)
C153 C92 C148 O9 -163.41(11)
C153 C92 C148 C27 -45.28(14)
C153 C92 C148 C88 76.83(15)
C157 C75 C125 C78 -71.12(15)
C157 C75 C125 C110 161.27(13)
C157 C75 C125 C130 37.92(14)
